data_7719979
loop_
_publ_author_name
'Kumawat, Manoj Kumar'
'Mathur, Shobhit'
'Rathnam, Sharan Shanmuga Vuppaladadium'
'Jangra, Jitender'
'Roy, Anindya'
'Maji, Somnath'

_publ_section_title
;
 Comprehensive Design, Synthesis of Methyl Substituted Benzimidazole-based
 Mononuclear Copper(II) Complexes and Evaluation of DNA Cleavage and
 ROS-induced Apoptosis
;
_journal_name_full 'Dalton Transactions'
_journal_paper_doi 10.1039/D5DT02281A
_journal_year 2026
_chemical_formula_moiety 'C32 H27 Cu N9, 2(Cl O4)'
_chemical_formula_sum 'C32 H27 Cl2 Cu N9 O8'
_chemical_formula_weight 800.06
_chemical_name_systematic SNM_MKK_EXP34
_space_group_crystal_system triclinic
_space_group_IT_number 2
_space_group_name_Hall '-P 1'
_space_group_name_H-M_alt 'P -1'
_atom_sites_solution_hydrogens mixed
_atom_sites_solution_primary dual
_audit_creation_date 2025-08-12
_audit_creation_method
;
Olex2 1.5
(compiled 2025.07.13 svn.rb7424aed for OlexSys, GUI svn.r7314)
;
_audit_update_record
;
2025-08-25 deposited with the CCDC.	2025-12-04 downloaded from the CCDC.
;
_cell_angle_alpha 83.732(4)
_cell_angle_beta 88.201(3)
_cell_angle_gamma 86.873(3)
_cell_formula_units_Z 2
_cell_length_a 10.3672(9)
_cell_length_b 11.7373(12)
_cell_length_c 13.8620(14)
_cell_measurement_reflns_used 8108
_cell_measurement_temperature 273.15
_cell_measurement_theta_max 23.116
_cell_measurement_theta_min 2.408
_cell_volume 1673.6(3)
_computing_cell_refinement 'SAINT V8.40B (?, 2016)'
_computing_data_reduction 'SAINT V8.40B (?, 2016)'
_computing_molecular_graphics 'Olex2 1.5 (Dolomanov et al., 2009)'
_computing_publication_material 'Olex2 1.5 (Dolomanov et al., 2009)'
_computing_structure_refinement 'SHELXL 2019/3 (Sheldrick, 2015)'
_computing_structure_solution 'SHELXT 2018/2 (Sheldrick, 2018)'
_diffrn_ambient_temperature 273.15
_diffrn_measured_fraction_theta_full 1.000
_diffrn_measured_fraction_theta_max 0.994
_diffrn_measurement_device_type 'Bruker apex photon IV'
_diffrn_radiation_type MoK\a
_diffrn_radiation_wavelength 0.71073
_diffrn_reflns_av_R_equivalents 0.0692
_diffrn_reflns_av_unetI/netI 0.0551
_diffrn_reflns_Laue_measured_fraction_full 1.000
_diffrn_reflns_Laue_measured_fraction_max 0.994
_diffrn_reflns_limit_h_max 12
_diffrn_reflns_limit_h_min -13
_diffrn_reflns_limit_k_max 15
_diffrn_reflns_limit_k_min -15
_diffrn_reflns_limit_l_max 17
_diffrn_reflns_limit_l_min -17
_diffrn_reflns_number 38425
_diffrn_reflns_point_group_measured_fraction_full 1.000
_diffrn_reflns_point_group_measured_fraction_max 0.994
_diffrn_reflns_theta_full 25.242
_diffrn_reflns_theta_max 27.202
_diffrn_reflns_theta_min 1.968
_diffrn_source_current 1.4
_diffrn_source_power 0.07
_diffrn_source_voltage 50.0
_exptl_absorpt_coefficient_mu 0.879
_exptl_absorpt_correction_T_max 0.7455
_exptl_absorpt_correction_T_min 0.5851
_exptl_absorpt_correction_type multi-scan
_exptl_absorpt_process_details
;
SADABS-2016/2 (Bruker,2016/2) was used for absorption correction.
wR2(int) was 0.1152 before and 0.0686 after correction.
The Ratio of minimum to maximum transmission is 0.7848.
The \l/2 correction factor is Not present.
;
_exptl_crystal_colour 'clear dark blue'
_exptl_crystal_colour_lustre clear
_exptl_crystal_colour_modifier dark
_exptl_crystal_colour_primary blue
_exptl_crystal_density_diffrn 1.588
_exptl_crystal_description plate
_exptl_crystal_F_000 818
_exptl_crystal_size_max 0.12
_exptl_crystal_size_mid 0.08
_exptl_crystal_size_min 0.06
_refine_diff_density_max 0.650
_refine_diff_density_min -0.547
_refine_diff_density_rms 0.062
_refine_ls_extinction_method none
_refine_ls_goodness_of_fit_ref 1.016
_refine_ls_hydrogen_treatment mixed
_refine_ls_matrix_type full
_refine_ls_number_parameters 475
_refine_ls_number_reflns 7424
_refine_ls_number_restraints 0
_refine_ls_restrained_S_all 1.016
_refine_ls_R_factor_all 0.0859
_refine_ls_R_factor_gt 0.0511
_refine_ls_shift/su_max 0.001
_refine_ls_shift/su_mean 0.000
_refine_ls_structure_factor_coef Fsqd
_refine_ls_weighting_details 'w=1/[\s^2^(Fo^2^)+(0.0648P)^2^+1.0091P] where P=(Fo^2^+2Fc^2^)/3'
_refine_ls_weighting_scheme calc
_refine_ls_wR_factor_gt 0.1245
_refine_ls_wR_factor_ref 0.1434
_reflns_Friedel_coverage 0.000
_reflns_number_gt 5059
_reflns_number_total 7424
_reflns_threshold_expression 'I > 2\s(I)'
_cod_data_source_file d5dt02281a2.cif
_cod_data_source_block mo_snm_mkk_exp34_6
_cod_database_code 7719979
_shelx_shelxl_version_number 2019/3
_shelx_space_group_comment
;
The symmetry employed for this shelxl refinement is uniquely defined
by the following loop, which should always be used as a source of
symmetry information in preference to the above space-group names.
They are only intended as comments.
;
_shelx_estimated_absorpt_t_max 0.949
_shelx_estimated_absorpt_t_min 0.902
_olex2_refinement_description
;
1. Fixed Uiso
 At 1.2 times of:
  All C(H) groups, All C(H,H) groups
 At 1.5 times of:
  All C(H,H,H) groups
2.a Secondary CH2 refined with riding coordinates:
 C9(H9A,H9B), C1(H1A,H1B)
2.b Aromatic/amide H refined with riding coordinates:
 C23(H23), C21(H21), C29(H29), C22(H22), C7(H7), C27(H27), C4(H4), C28(H28),
 C5(H5), C12(H12), C6(H6), C13(H13), C14(H14), C15(H15), C32(H32), C31(H31)
2.c Idealised Me refined as rotating group:
 C17(H17A,H17B,H17C), C18(H18A,H18B,H18C)
;
_olex2_exptl_crystal_mounting_method 'Nylone Loop'
_olex2_submission_original_sample_id SNM_MKK_EXP34
_olex2_submission_special_instructions 'No special instructions were received'

loop_
_space_group_symop_operation_xyz
'x, y, z'
'-x, -y, -z'

loop_
_atom_site_label
_atom_site_type_symbol
_atom_site_fract_x
_atom_site_fract_y
_atom_site_fract_z
_atom_site_U_iso_or_equiv
_atom_site_adp_type
_atom_site_occupancy
_atom_site_site_symmetry_order
_atom_site_calc_flag
_atom_site_refinement_flags_posn
_atom_site_refinement_flags_adp
_atom_site_refinement_flags_occupancy
_atom_site_disorder_assembly
_atom_site_disorder_group
Cu1 Cu 0.68554(3) 0.30144(3) 0.30644(3) 0.04388(14) Uani 1 1 d . . . . .
Cl1 Cl 1.04791(7) 0.28401(8) 0.25195(6) 0.0547(2) Uani 1 1 d . . . . .
N5 N 0.7502(2) 0.1653(2) 0.40118(19) 0.0442(6) Uani 1 1 d . . . . .
N2 N 0.6158(2) 0.4393(2) 0.22218(18) 0.0469(6) Uani 1 1 d . . . . .
N4 N 0.7618(2) 0.3888(2) 0.40558(18) 0.0429(6) Uani 1 1 d . . . . .
N3 N 0.6130(3) 0.1964(3) 0.21980(19) 0.0510(7) Uani 1 1 d . . . . .
N1 N 0.4676(3) 0.3047(3) 0.3566(2) 0.0538(8) Uani 1 1 d . . . . .
N9 N 0.4482(3) 0.5458(2) 0.1616(2) 0.0528(7) Uani 1 1 d . . . . .
N8 N 0.4733(3) 0.0639(3) 0.2049(2) 0.0601(8) Uani 1 1 d . . . . .
O1 O 0.9140(2) 0.2856(3) 0.2339(2) 0.0908(10) Uani 1 1 d . . . . .
O2 O 1.0688(3) 0.2591(3) 0.3540(2) 0.0876(9) Uani 1 1 d . . . . .
C19 C 0.8129(3) 0.3211(3) 0.4815(2) 0.0402(7) Uani 1 1 d . . . . .
C30 C 0.8078(3) 0.1992(3) 0.4787(2) 0.0423(7) Uani 1 1 d . . . . .
O4 O 1.0928(4) 0.3938(3) 0.2199(2) 0.1017(11) Uani 1 1 d . . . . .
C26 C 0.8592(3) 0.1229(3) 0.5534(2) 0.0504(8) Uani 1 1 d . . . . .
C8 C 0.6587(3) 0.5085(3) 0.1411(2) 0.0480(8) Uani 1 1 d . . . . .
C2 C 0.4898(3) 0.4646(3) 0.2315(2) 0.0474(8) Uani 1 1 d . . . . .
C23 C 0.7634(3) 0.5017(3) 0.4060(3) 0.0509(8) Uani 1 1 d . . . . .
H23 H 0.729522 0.548922 0.353584 0.061 Uiso 1 1 calc R U . . .
C20 C 0.8678(3) 0.3649(3) 0.5588(2) 0.0483(8) Uani 1 1 d . . . . .
C11 C 0.6625(3) 0.1272(3) 0.1505(2) 0.0539(8) Uani 1 1 d . . . . .
O3 O 1.1146(4) 0.2018(3) 0.1998(3) 0.1120(12) Uani 1 1 d . . . . .
N6 N 0.9869(4) 0.3288(4) 0.7062(2) 0.0823(11) Uani 1 1 d . . . . .
C3 C 0.5534(4) 0.5758(3) 0.1024(2) 0.0526(8) Uani 1 1 d . . . . .
O5 O 0.5109(4) 0.1511(3) 0.5794(3) 0.1087(12) Uani 1 1 d . . . . .
C10 C 0.5004(3) 0.1547(3) 0.2497(2) 0.0512(8) Uani 1 1 d . . . . .
C21 C 0.8667(3) 0.4839(3) 0.5585(3) 0.0562(9) Uani 1 1 d . . . . .
H21 H 0.901232 0.516556 0.609470 0.067 Uiso 1 1 calc R U . . .
N7 N 0.9757(4) 0.0912(4) 0.7012(3) 0.0850(11) Uani 1 1 d . . . . .
C25 C 0.9213(3) 0.1681(4) 0.6317(2) 0.0577(9) Uani 1 1 d . . . . .
C29 C 0.7420(3) 0.0531(3) 0.3969(3) 0.0545(8) Uani 1 1 d . . . . .
H29 H 0.702956 0.028477 0.343960 0.065 Uiso 1 1 calc R U . . .
C24 C 0.9257(3) 0.2860(4) 0.6347(2) 0.0568(9) Uani 1 1 d . . . . .
C16 C 0.5764(4) 0.0415(3) 0.1432(3) 0.0594(9) Uani 1 1 d . . . . .
C22 C 0.8136(3) 0.5519(3) 0.4815(3) 0.0566(9) Uani 1 1 d . . . . .
H22 H 0.811404 0.631340 0.480083 0.068 Uiso 1 1 calc R U . . .
O8 O 0.4866(4) 0.3537(3) 0.5641(2) 0.1107(12) Uani 1 1 d . . . . .
C9 C 0.4195(3) 0.1998(4) 0.3289(3) 0.0631(10) Uani 1 1 d . . . . .
H9A H 0.331349 0.214400 0.307574 0.076 Uiso 1 1 calc R U . . .
H9B H 0.418777 0.142566 0.384918 0.076 Uiso 1 1 calc R U . . .
C7 C 0.7808(4) 0.5180(3) 0.0978(3) 0.0614(9) Uani 1 1 d . . . . .
H7 H 0.851979 0.474307 0.122846 0.074 Uiso 1 1 calc R U . . .
C27 C 0.8491(4) 0.0054(3) 0.5465(3) 0.0616(10) Uani 1 1 d . . . . .
H27 H 0.882428 -0.049020 0.594354 0.074 Uiso 1 1 calc R U . . .
C4 C 0.5646(5) 0.6518(3) 0.0187(3) 0.0694(11) Uani 1 1 d . . . . .
H4 H 0.493698 0.695084 -0.007353 0.083 Uiso 1 1 calc R U . . .
C28 C 0.7896(4) -0.0277(3) 0.4687(3) 0.0615(10) Uani 1 1 d . . . . .
H28 H 0.780944 -0.105318 0.463834 0.074 Uiso 1 1 calc R U . . .
C5 C 0.6856(5) 0.6595(4) -0.0233(3) 0.0802(13) Uani 1 1 d . . . . .
H5 H 0.697155 0.709005 -0.079646 0.096 Uiso 1 1 calc R U . . .
C1 C 0.4075(3) 0.4111(4) 0.3119(3) 0.0634(10) Uani 1 1 d . . . . .
H1A H 0.392337 0.464139 0.360497 0.076 Uiso 1 1 calc R U . . .
H1B H 0.324556 0.395987 0.286795 0.076 Uiso 1 1 calc R U . . .
C12 C 0.7763(4) 0.1333(4) 0.0942(3) 0.0663(10) Uani 1 1 d . . . . .
H12 H 0.832632 0.191742 0.097077 0.080 Uiso 1 1 calc R U . . .
C6 C 0.7917(5) 0.5950(4) 0.0162(3) 0.0757(12) Uani 1 1 d . . . . .
H6 H 0.872582 0.604266 -0.013650 0.091 Uiso 1 1 calc R U . . .
C13 C 0.8009(5) 0.0476(5) 0.0337(3) 0.0822(14) Uani 1 1 d . . . . .
H13 H 0.874866 0.049002 -0.006050 0.099 Uiso 1 1 calc R U . . .
C17 C 0.3545(4) -0.0008(4) 0.2206(3) 0.0799(13) Uani 1 1 d . . . . .
H17A H 0.342199 -0.024396 0.288608 0.120 Uiso 1 1 calc R U . . .
H17B H 0.362639 -0.067354 0.185771 0.120 Uiso 1 1 calc R U . . .
H17C H 0.281522 0.047211 0.197498 0.120 Uiso 1 1 calc R U . . .
C14 C 0.7167(6) -0.0404(5) 0.0317(3) 0.0907(15) Uani 1 1 d . . . . .
H14 H 0.738484 -0.098316 -0.007470 0.109 Uiso 1 1 calc R U . . .
C18 C 0.3167(4) 0.5980(4) 0.1510(3) 0.0753(12) Uani 1 1 d . . . . .
H18A H 0.258391 0.554996 0.194079 0.113 Uiso 1 1 calc R U . . .
H18B H 0.290608 0.597322 0.085236 0.113 Uiso 1 1 calc R U . . .
H18C H 0.315212 0.675696 0.166717 0.113 Uiso 1 1 calc R U . . .
C15 C 0.6041(5) -0.0455(4) 0.0844(4) 0.0829(13) Uani 1 1 d . . . . .
H15 H 0.548358 -0.104362 0.081162 0.099 Uiso 1 1 calc R U . . .
C32 C 1.0392(6) 0.2531(6) 0.7720(4) 0.1078(19) Uani 1 1 d . . . . .
H32 H 1.081976 0.279393 0.822571 0.129 Uiso 1 1 calc R U . . .
O7 O 0.5930(6) 0.2566(4) 0.6867(4) 0.181(3) Uani 1 1 d . . . . .
C31 C 1.0340(6) 0.1365(6) 0.7697(4) 0.1069(18) Uani 1 1 d . . . . .
H31 H 1.073423 0.087559 0.818697 0.128 Uiso 1 1 calc R U . . .
Cl2 Cl 0.48621(11) 0.24879(10) 0.62886(7) 0.0763(3) Uani 1 1 d . . . . .
O6 O 0.3781(6) 0.2451(5) 0.6837(5) 0.217(3) Uani 1 1 d . . . . .
H1 H 0.468(3) 0.303(3) 0.410(3) 0.050(11) Uiso 1 1 d . . . . .

loop_
_atom_site_aniso_label
_atom_site_aniso_U_11
_atom_site_aniso_U_22
_atom_site_aniso_U_33
_atom_site_aniso_U_23
_atom_site_aniso_U_13
_atom_site_aniso_U_12
Cu1 0.0385(2) 0.0513(3) 0.0414(2) -0.00220(17) -0.00488(15) -0.00222(16)
Cl1 0.0399(4) 0.0582(5) 0.0649(5) -0.0026(4) 0.0039(4) -0.0037(4)
N5 0.0369(13) 0.0480(16) 0.0476(15) -0.0028(12) -0.0005(11) -0.0044(11)
N2 0.0419(14) 0.0570(17) 0.0409(14) -0.0016(12) -0.0045(11) -0.0002(12)
N4 0.0327(12) 0.0492(16) 0.0458(14) -0.0021(12) -0.0008(10) 0.0024(11)
N3 0.0503(16) 0.0603(18) 0.0427(15) -0.0048(13) -0.0058(12) -0.0057(13)
N1 0.0462(16) 0.075(2) 0.0399(17) -0.0046(15) 0.0012(13) -0.0060(14)
N9 0.0524(16) 0.0494(17) 0.0575(17) -0.0105(14) -0.0160(13) 0.0061(13)
N8 0.0611(19) 0.0540(18) 0.0654(19) 0.0004(15) -0.0204(15) -0.0083(15)
O1 0.0433(15) 0.145(3) 0.087(2) -0.023(2) 0.0015(14) -0.0111(16)
O2 0.092(2) 0.099(2) 0.0664(18) 0.0149(16) -0.0080(16) 0.0021(18)
C19 0.0308(14) 0.0520(19) 0.0376(15) -0.0039(13) 0.0014(12) -0.0020(13)
C30 0.0296(14) 0.0519(19) 0.0438(17) 0.0010(14) 0.0044(12) -0.0020(13)
O4 0.123(3) 0.088(2) 0.094(2) 0.0117(19) -0.004(2) -0.052(2)
C26 0.0417(17) 0.062(2) 0.0446(18) 0.0049(16) 0.0008(14) -0.0013(15)
C8 0.061(2) 0.0463(19) 0.0373(17) -0.0062(14) -0.0040(14) -0.0040(15)
C2 0.0433(17) 0.0497(19) 0.0506(19) -0.0112(15) -0.0073(14) 0.0010(14)
C23 0.0413(17) 0.052(2) 0.059(2) -0.0037(16) -0.0011(15) 0.0031(14)
C20 0.0349(16) 0.064(2) 0.0464(18) -0.0093(16) 0.0018(13) -0.0023(14)
C11 0.059(2) 0.061(2) 0.0422(18) -0.0050(16) -0.0159(15) 0.0066(17)
O3 0.107(3) 0.108(3) 0.121(3) -0.034(2) 0.020(2) 0.031(2)
N6 0.087(3) 0.105(3) 0.057(2) -0.016(2) -0.0236(18) -0.001(2)
C3 0.070(2) 0.0425(19) 0.0475(19) -0.0096(15) -0.0173(16) -0.0006(16)
O5 0.115(3) 0.117(3) 0.103(3) -0.047(2) -0.006(2) -0.011(2)
C10 0.0460(18) 0.057(2) 0.0499(19) 0.0025(16) -0.0143(15) -0.0058(15)
C21 0.0428(18) 0.072(3) 0.057(2) -0.0228(18) -0.0024(15) -0.0009(16)
N7 0.099(3) 0.094(3) 0.057(2) 0.0127(19) -0.0252(19) 0.005(2)
C25 0.052(2) 0.074(3) 0.0443(19) 0.0055(17) -0.0059(15) -0.0011(17)
C29 0.0514(19) 0.052(2) 0.060(2) -0.0051(17) -0.0010(16) -0.0059(16)
C24 0.0478(19) 0.081(3) 0.0413(18) -0.0074(17) -0.0063(15) 0.0008(17)
C16 0.065(2) 0.056(2) 0.058(2) -0.0058(18) -0.0260(18) 0.0068(18)
C22 0.0451(18) 0.051(2) 0.075(2) -0.0160(18) -0.0005(17) 0.0004(15)
O8 0.129(3) 0.115(3) 0.080(2) 0.013(2) 0.010(2) 0.021(2)
C9 0.0446(19) 0.078(3) 0.065(2) 0.003(2) 0.0002(17) -0.0134(18)
C7 0.066(2) 0.066(2) 0.051(2) -0.0040(18) 0.0059(17) -0.0037(18)
C27 0.058(2) 0.058(2) 0.063(2) 0.0159(19) -0.0005(18) 0.0019(17)
C4 0.098(3) 0.052(2) 0.058(2) -0.0018(18) -0.024(2) 0.003(2)
C28 0.062(2) 0.043(2) 0.078(3) 0.0017(18) 0.0030(19) -0.0067(17)
C5 0.128(4) 0.062(3) 0.050(2) 0.0040(19) -0.004(3) -0.014(3)
C1 0.0443(19) 0.076(3) 0.069(2) -0.012(2) 0.0047(17) 0.0013(18)
C12 0.063(2) 0.083(3) 0.052(2) -0.009(2) -0.0087(18) 0.007(2)
C6 0.098(3) 0.073(3) 0.055(2) -0.001(2) 0.016(2) -0.018(2)
C13 0.079(3) 0.106(4) 0.060(3) -0.018(3) -0.008(2) 0.028(3)
C17 0.075(3) 0.064(3) 0.101(3) 0.002(2) -0.019(2) -0.020(2)
C14 0.107(4) 0.092(4) 0.077(3) -0.036(3) -0.034(3) 0.028(3)
C18 0.058(2) 0.069(3) 0.101(3) -0.018(2) -0.029(2) 0.0143(19)
C15 0.095(3) 0.066(3) 0.090(3) -0.021(2) -0.034(3) 0.008(2)
C32 0.128(5) 0.133(5) 0.064(3) -0.008(3) -0.049(3) -0.003(4)
O7 0.261(7) 0.103(3) 0.190(5) -0.040(3) -0.152(5) 0.026(4)
C31 0.131(5) 0.125(5) 0.062(3) 0.010(3) -0.047(3) 0.007(4)
Cl2 0.0823(7) 0.0920(8) 0.0514(5) -0.0075(5) -0.0080(5) 0.0289(6)
O6 0.222(6) 0.158(5) 0.241(6) 0.039(4) 0.163(5) 0.038(4)

loop_
_atom_type_symbol
_atom_type_description
_atom_type_scat_dispersion_real
_atom_type_scat_dispersion_imag
_atom_type_scat_source
C C 0.0033 0.0016 'International Tables Vol C Tables 4.2.6.8 and 6.1.1.4'
H H 0.0000 0.0000 'International Tables Vol C Tables 4.2.6.8 and 6.1.1.4'
Cl Cl 0.1484 0.1585 'International Tables Vol C Tables 4.2.6.8 and 6.1.1.4'
Cu Cu 0.3201 1.2651 'International Tables Vol C Tables 4.2.6.8 and 6.1.1.4'
N N 0.0061 0.0033 'International Tables Vol C Tables 4.2.6.8 and 6.1.1.4'
O O 0.0106 0.0060 'International Tables Vol C Tables 4.2.6.8 and 6.1.1.4'

loop_
_geom_angle_atom_site_label_1
_geom_angle_atom_site_label_2
_geom_angle_atom_site_label_3
_geom_angle
_geom_angle_site_symmetry_1
_geom_angle_site_symmetry_3
_geom_angle_publ_flag
N5 Cu1 N1 97.89(10) . . ?
N2 Cu1 N5 175.80(10) . . ?
N2 Cu1 N4 96.24(11) . . ?
N2 Cu1 N1 79.35(11) . . ?
N4 Cu1 N5 81.13(10) . . ?
N4 Cu1 N1 101.20(11) . . ?
N3 Cu1 N5 91.60(11) . . ?
N3 Cu1 N2 90.95(11) . . ?
N3 Cu1 N4 172.63(11) . . ?
N3 Cu1 N1 78.46(11) . . ?
O1 Cl1 O2 109.86(18) . . ?
O4 Cl1 O1 108.3(2) . . ?
O4 Cl1 O2 109.2(2) . . ?
O3 Cl1 O1 109.7(2) . . ?
O3 Cl1 O2 110.7(2) . . ?
O3 Cl1 O4 109.1(2) . . ?
C30 N5 Cu1 112.4(2) . . ?
C29 N5 Cu1 129.7(2) . . ?
C29 N5 C30 117.9(3) . . ?
C8 N2 Cu1 136.5(2) . . ?
C2 N2 Cu1 116.2(2) . . ?
C2 N2 C8 106.1(3) . . ?
C19 N4 Cu1 113.8(2) . . ?
C23 N4 Cu1 127.9(2) . . ?
C23 N4 C19 118.2(3) . . ?
C11 N3 Cu1 136.0(2) . . ?
C10 N3 Cu1 115.1(2) . . ?
C10 N3 C11 105.9(3) . . ?
Cu1 N1 H1 105(3) . . ?
C9 N1 Cu1 105.1(2) . . ?
C9 N1 C1 116.4(3) . . ?
C9 N1 H1 111(3) . . ?
C1 N1 Cu1 107.0(2) . . ?
C1 N1 H1 111(3) . . ?
C2 N9 C3 107.6(3) . . ?
C2 N9 C18 127.1(3) . . ?
C3 N9 C18 125.2(3) . . ?
C10 N8 C16 107.6(3) . . ?
C10 N8 C17 125.6(4) . . ?
C16 N8 C17 126.8(3) . . ?
N4 C19 C30 116.4(3) . . ?
N4 C19 C20 122.7(3) . . ?
C20 C19 C30 120.9(3) . . ?
N5 C30 C19 116.3(3) . . ?
N5 C30 C26 123.3(3) . . ?
C26 C30 C19 120.4(3) . . ?
C30 C26 C25 118.9(3) . . ?
C30 C26 C27 117.3(3) . . ?
C27 C26 C25 123.9(3) . . ?
N2 C8 C3 108.5(3) . . ?
C7 C8 N2 131.1(3) . . ?
C7 C8 C3 120.4(3) . . ?
N2 C2 N9 111.9(3) . . ?
N2 C2 C1 123.2(3) . . ?
N9 C2 C1 124.9(3) . . ?
N4 C23 H23 118.8 . . ?
N4 C23 C22 122.4(3) . . ?
C22 C23 H23 118.8 . . ?
C19 C20 C21 118.1(3) . . ?
C19 C20 C24 118.9(3) . . ?
C21 C20 C24 123.1(3) . . ?
N3 C11 C16 108.2(3) . . ?
N3 C11 C12 130.5(4) . . ?
C16 C11 C12 121.3(4) . . ?
C32 N6 C24 115.9(4) . . ?
N9 C3 C8 105.9(3) . . ?
N9 C3 C4 131.8(4) . . ?
C4 C3 C8 122.3(4) . . ?
N3 C10 N8 112.2(3) . . ?
N3 C10 C9 123.1(3) . . ?
N8 C10 C9 124.6(3) . . ?
C20 C21 H21 120.6 . . ?
C22 C21 C20 118.8(3) . . ?
C22 C21 H21 120.6 . . ?
C31 N7 C25 115.1(4) . . ?
N7 C25 C26 117.4(4) . . ?
N7 C25 C24 121.9(4) . . ?
C24 C25 C26 120.7(3) . . ?
N5 C29 H29 118.9 . . ?
N5 C29 C28 122.1(3) . . ?
C28 C29 H29 118.9 . . ?
N6 C24 C20 118.7(4) . . ?
N6 C24 C25 121.1(4) . . ?
C25 C24 C20 120.2(3) . . ?
N8 C16 C11 106.0(3) . . ?
N8 C16 C15 132.5(4) . . ?
C15 C16 C11 121.5(4) . . ?
C23 C22 H22 120.1 . . ?
C21 C22 C23 119.8(3) . . ?
C21 C22 H22 120.1 . . ?
N1 C9 C10 111.6(3) . . ?
N1 C9 H9A 109.3 . . ?
N1 C9 H9B 109.3 . . ?
C10 C9 H9A 109.3 . . ?
C10 C9 H9B 109.3 . . ?
H9A C9 H9B 108.0 . . ?
C8 C7 H7 121.5 . . ?
C6 C7 C8 117.0(4) . . ?
C6 C7 H7 121.5 . . ?
C26 C27 H27 120.5 . . ?
C28 C27 C26 118.9(3) . . ?
C28 C27 H27 120.5 . . ?
C3 C4 H4 121.8 . . ?
C5 C4 C3 116.4(4) . . ?
C5 C4 H4 121.8 . . ?
C29 C28 H28 119.8 . . ?
C27 C28 C29 120.5(4) . . ?
C27 C28 H28 119.8 . . ?
C4 C5 H5 119.2 . . ?
C4 C5 C6 121.7(4) . . ?
C6 C5 H5 119.2 . . ?
N1 C1 C2 111.5(3) . . ?
N1 C1 H1A 109.3 . . ?
N1 C1 H1B 109.3 . . ?
C2 C1 H1A 109.3 . . ?
C2 C1 H1B 109.3 . . ?
H1A C1 H1B 108.0 . . ?
C11 C12 H12 121.8 . . ?
C13 C12 C11 116.5(4) . . ?
C13 C12 H12 121.8 . . ?
C7 C6 C5 122.2(4) . . ?
C7 C6 H6 118.9 . . ?
C5 C6 H6 118.9 . . ?
C12 C13 H13 119.5 . . ?
C12 C13 C14 121.0(4) . . ?
C14 C13 H13 119.5 . . ?
N8 C17 H17A 109.5 . . ?
N8 C17 H17B 109.5 . . ?
N8 C17 H17C 109.5 . . ?
H17A C17 H17B 109.5 . . ?
H17A C17 H17C 109.5 . . ?
H17B C17 H17C 109.5 . . ?
C13 C14 H14 118.5 . . ?
C15 C14 C13 123.0(4) . . ?
C15 C14 H14 118.5 . . ?
N9 C18 H18A 109.5 . . ?
N9 C18 H18B 109.5 . . ?
N9 C18 H18C 109.5 . . ?
H18A C18 H18B 109.5 . . ?
H18A C18 H18C 109.5 . . ?
H18B C18 H18C 109.5 . . ?
C16 C15 H15 121.7 . . ?
C14 C15 C16 116.6(5) . . ?
C14 C15 H15 121.7 . . ?
N6 C32 H32 118.5 . . ?
N6 C32 C31 123.1(5) . . ?
C31 C32 H32 118.5 . . ?
N7 C31 C32 122.9(5) . . ?
N7 C31 H31 118.6 . . ?
C32 C31 H31 118.6 . . ?
O5 Cl2 O8 112.1(2) . . ?
O7 Cl2 O5 106.7(3) . . ?
O7 Cl2 O8 103.2(3) . . ?
O6 Cl2 O5 113.6(3) . . ?
O6 Cl2 O8 110.6(3) . . ?
O6 Cl2 O7 110.1(4) . . ?

loop_
_geom_bond_atom_site_label_1
_geom_bond_atom_site_label_2
_geom_bond_distance
_geom_bond_site_symmetry_2
_geom_bond_publ_flag
Cu1 N5 2.051(3) . ?
Cu1 N2 2.004(3) . ?
Cu1 N4 2.007(3) . ?
Cu1 N3 2.003(3) . ?
Cu1 N1 2.342(3) . ?
Cl1 O1 1.417(3) . ?
Cl1 O2 1.434(3) . ?
Cl1 O4 1.415(3) . ?
Cl1 O3 1.408(3) . ?
N5 C30 1.352(4) . ?
N5 C29 1.332(4) . ?
N2 C8 1.389(4) . ?
N2 C2 1.329(4) . ?
N4 C19 1.351(4) . ?
N4 C23 1.327(4) . ?
N3 C11 1.393(4) . ?
N3 C10 1.327(4) . ?
N1 C9 1.447(5) . ?
N1 C1 1.450(5) . ?
N1 H1 0.74(3) . ?
N9 C2 1.346(4) . ?
N9 C3 1.382(5) . ?
N9 C18 1.468(4) . ?
N8 C10 1.337(5) . ?
N8 C16 1.380(5) . ?
N8 C17 1.481(5) . ?
C19 C30 1.440(4) . ?
C19 C20 1.389(4) . ?
C30 C26 1.392(4) . ?
C26 C25 1.443(5) . ?
C26 C27 1.403(5) . ?
C8 C3 1.397(5) . ?
C8 C7 1.389(5) . ?
C2 C1 1.487(5) . ?
C23 H23 0.9300 . ?
C23 C22 1.384(5) . ?
C20 C21 1.396(5) . ?
C20 C24 1.446(5) . ?
C11 C16 1.394(5) . ?
C11 C12 1.394(5) . ?
N6 C24 1.350(5) . ?
N6 C32 1.310(6) . ?
C3 C4 1.390(5) . ?
O5 Cl2 1.407(4) . ?
C10 C9 1.487(5) . ?
C21 H21 0.9300 . ?
C21 C22 1.370(5) . ?
N7 C25 1.359(5) . ?
N7 C31 1.316(6) . ?
C25 C24 1.392(5) . ?
C29 H29 0.9300 . ?
C29 C28 1.381(5) . ?
C16 C15 1.387(6) . ?
C22 H22 0.9300 . ?
O8 Cl2 1.442(4) . ?
C9 H9A 0.9700 . ?
C9 H9B 0.9700 . ?
C7 H7 0.9300 . ?
C7 C6 1.373(5) . ?
C27 H27 0.9300 . ?
C27 C28 1.362(5) . ?
C4 H4 0.9300 . ?
C4 C5 1.370(6) . ?
C28 H28 0.9300 . ?
C5 H5 0.9300 . ?
C5 C6 1.393(6) . ?
C1 H1A 0.9700 . ?
C1 H1B 0.9700 . ?
C12 H12 0.9300 . ?
C12 C13 1.386(6) . ?
C6 H6 0.9300 . ?
C13 H13 0.9300 . ?
C13 C14 1.392(7) . ?
C17 H17A 0.9600 . ?
C17 H17B 0.9600 . ?
C17 H17C 0.9600 . ?
C14 H14 0.9300 . ?
C14 C15 1.357(7) . ?
C18 H18A 0.9600 . ?
C18 H18B 0.9600 . ?
C18 H18C 0.9600 . ?
C15 H15 0.9300 . ?
C32 H32 0.9300 . ?
C32 C31 1.377(8) . ?
O7 Cl2 1.400(4) . ?
C31 H31 0.9300 . ?
Cl2 O6 1.334(5) . ?

loop_
_geom_torsion_atom_site_label_1
_geom_torsion_atom_site_label_2
_geom_torsion_atom_site_label_3
_geom_torsion_atom_site_label_4
_geom_torsion
_geom_torsion_site_symmetry_1
_geom_torsion_site_symmetry_2
_geom_torsion_site_symmetry_3
_geom_torsion_site_symmetry_4
_geom_torsion_publ_flag
Cu1 N5 C30 C19 0.4(3) . . . . ?
Cu1 N5 C30 C26 179.7(2) . . . . ?
Cu1 N5 C29 C28 -178.9(2) . . . . ?
Cu1 N2 C8 C3 166.5(2) . . . . ?
Cu1 N2 C8 C7 -13.3(6) . . . . ?
Cu1 N2 C2 N9 -169.8(2) . . . . ?
Cu1 N2 C2 C1 12.0(4) . . . . ?
Cu1 N4 C19 C30 1.5(3) . . . . ?
Cu1 N4 C19 C20 -178.6(2) . . . . ?
Cu1 N4 C23 C22 176.6(2) . . . . ?
Cu1 N3 C11 C16 156.4(3) . . . . ?
Cu1 N3 C11 C12 -23.3(6) . . . . ?
Cu1 N3 C10 N8 -163.5(2) . . . . ?
Cu1 N3 C10 C9 12.4(4) . . . . ?
Cu1 N1 C9 C10 -22.3(3) . . . . ?
Cu1 N1 C1 C2 15.4(4) . . . . ?
N5 C30 C26 C25 178.6(3) . . . . ?
N5 C30 C26 C27 -0.3(5) . . . . ?
N5 C29 C28 C27 -1.0(5) . . . . ?
N2 C8 C3 N9 0.2(4) . . . . ?
N2 C8 C3 C4 -178.0(3) . . . . ?
N2 C8 C7 C6 179.3(4) . . . . ?
N2 C2 C1 N1 -19.7(5) . . . . ?
N4 C19 C30 N5 -1.2(4) . . . . ?
N4 C19 C30 C26 179.4(3) . . . . ?
N4 C19 C20 C21 1.7(4) . . . . ?
N4 C19 C20 C24 -177.1(3) . . . . ?
N4 C23 C22 C21 1.4(5) . . . . ?
N3 C11 C16 N8 2.9(4) . . . . ?
N3 C11 C16 C15 -175.6(3) . . . . ?
N3 C11 C12 C13 177.4(3) . . . . ?
N3 C10 C9 N1 9.7(5) . . . . ?
N9 C2 C1 N1 162.3(3) . . . . ?
N9 C3 C4 C5 -179.0(4) . . . . ?
N8 C10 C9 N1 -174.8(3) . . . . ?
N8 C16 C15 C14 179.6(4) . . . . ?
C19 N4 C23 C22 -0.9(4) . . . . ?
C19 C30 C26 C25 -2.1(4) . . . . ?
C19 C30 C26 C27 179.1(3) . . . . ?
C19 C20 C21 C22 -1.1(5) . . . . ?
C19 C20 C24 N6 175.5(3) . . . . ?
C19 C20 C24 C25 -2.6(5) . . . . ?
C30 N5 C29 C28 0.2(5) . . . . ?
C30 C19 C20 C21 -178.3(3) . . . . ?
C30 C19 C20 C24 2.9(4) . . . . ?
C30 C26 C25 N7 -177.0(3) . . . . ?
C30 C26 C25 C24 2.4(5) . . . . ?
C30 C26 C27 C28 -0.5(5) . . . . ?
C26 C25 C24 C20 0.0(5) . . . . ?
C26 C25 C24 N6 -178.1(3) . . . . ?
C26 C27 C28 C29 1.1(5) . . . . ?
C8 N2 C2 N9 0.0(4) . . . . ?
C8 N2 C2 C1 -178.2(3) . . . . ?
C8 C3 C4 C5 -1.4(5) . . . . ?
C8 C7 C6 C5 -1.2(6) . . . . ?
C2 N2 C8 C3 -0.1(4) . . . . ?
C2 N2 C8 C7 -179.9(4) . . . . ?
C2 N9 C3 C8 -0.2(4) . . . . ?
C2 N9 C3 C4 177.7(4) . . . . ?
C23 N4 C19 C30 179.3(2) . . . . ?
C23 N4 C19 C20 -0.7(4) . . . . ?
C20 C19 C30 N5 178.8(3) . . . . ?
C20 C19 C30 C26 -0.5(4) . . . . ?
C20 C21 C22 C23 -0.4(5) . . . . ?
C11 N3 C10 N8 -0.1(4) . . . . ?
C11 N3 C10 C9 175.9(3) . . . . ?
C11 C16 C15 C14 -2.4(6) . . . . ?
C11 C12 C13 C14 -1.2(6) . . . . ?
N6 C32 C31 N7 -0.1(10) . . . . ?
C3 N9 C2 N2 0.1(4) . . . . ?
C3 N9 C2 C1 178.3(3) . . . . ?
C3 C8 C7 C6 -0.5(5) . . . . ?
C3 C4 C5 C6 -0.4(6) . . . . ?
C10 N3 C11 C16 -1.8(4) . . . . ?
C10 N3 C11 C12 178.5(4) . . . . ?
C10 N8 C16 C11 -2.9(4) . . . . ?
C10 N8 C16 C15 175.3(4) . . . . ?
C21 C20 C24 N6 -3.2(5) . . . . ?
C21 C20 C24 C25 178.7(3) . . . . ?
N7 C25 C24 C20 179.3(3) . . . . ?
N7 C25 C24 N6 1.3(6) . . . . ?
C25 C26 C27 C28 -179.3(3) . . . . ?
C25 N7 C31 C32 0.5(8) . . . . ?
C29 N5 C30 C19 -179.0(3) . . . . ?
C29 N5 C30 C26 0.4(4) . . . . ?
C24 C20 C21 C22 177.6(3) . . . . ?
C24 N6 C32 C31 0.2(8) . . . . ?
C16 N8 C10 N3 1.9(4) . . . . ?
C16 N8 C10 C9 -174.0(3) . . . . ?
C16 C11 C12 C13 -2.3(5) . . . . ?
C9 N1 C1 C2 -101.7(4) . . . . ?
C7 C8 C3 N9 180.0(3) . . . . ?
C7 C8 C3 C4 1.8(5) . . . . ?
C27 C26 C25 N7 1.8(5) . . . . ?
C27 C26 C25 C24 -178.9(3) . . . . ?
C4 C5 C6 C7 1.7(7) . . . . ?
C1 N1 C9 C10 95.9(4) . . . . ?
C12 C11 C16 N8 -177.4(3) . . . . ?
C12 C11 C16 C15 4.2(5) . . . . ?
C12 C13 C14 C15 3.0(7) . . . . ?
C13 C14 C15 C16 -1.1(7) . . . . ?
C17 N8 C10 N3 -178.9(3) . . . . ?
C17 N8 C10 C9 5.2(5) . . . . ?
C17 N8 C16 C11 178.0(3) . . . . ?
C17 N8 C16 C15 -3.8(6) . . . . ?
C18 N9 C2 N2 -177.6(3) . . . . ?
C18 N9 C2 C1 0.6(5) . . . . ?
C18 N9 C3 C8 177.5(3) . . . . ?
C18 N9 C3 C4 -4.5(6) . . . . ?
C32 N6 C24 C20 -178.9(4) . . . . ?
C32 N6 C24 C25 -0.8(6) . . . . ?
C31 N7 C25 C26 178.3(4) . . . . ?
C31 N7 C25 C24 -1.1(6) . . . . ?
